data_4135382
loop_
_publ_author_name
'Lai, Qingheng'
'Bhuvanesh, Nattamai'
'Ozerov, Oleg V.'

_publ_section_title
;
 Unexpected B/Al Transelementation within a Rh Pincer Complex.
;
_journal_issue 50
_journal_name_full 'Journal of the American Chemical Society'
_journal_page_first 20920
_journal_page_last 20923
_journal_paper_doi 10.1021/jacs.0c09344
_journal_volume 142
_journal_year 2020
_chemical_formula_moiety 'C27 H39 Al N3 O2 P2 Rh'
_chemical_formula_sum 'C27 H39 Al N3 O2 P2 Rh'
_chemical_formula_weight 629.44
_space_group_crystal_system orthorhombic
_space_group_IT_number 62
_space_group_name_Hall '-P 2ac 2n'
_space_group_name_H-M_alt 'P n m a'
_atom_sites_solution_hydrogens geom
_atom_sites_solution_primary direct
_audit_creation_date 2018-12-28
_audit_creation_method
;
Olex2 1.2-beta
(compiled 2015.11.10 svn.r3248 for OlexSys, GUI svn.r5133)
;
_cell_angle_alpha 90
_cell_angle_beta 90
_cell_angle_gamma 90
_cell_formula_units_Z 4
_cell_length_a 15.0983(4)
_cell_length_b 19.1026(5)
_cell_length_c 10.0922(2)
_cell_measurement_reflns_used 9828
_cell_measurement_temperature 120
_cell_measurement_theta_max 27.495
_cell_measurement_theta_min 2.283
_cell_volume 2910.76(12)
_computing_molecular_graphics 'Olex2 (Dolomanov et al., 2009)'
_computing_publication_material 'Olex2 (Dolomanov et al., 2009)'
_computing_structure_refinement 'XL (Sheldrick, 2008)'
_computing_structure_solution 'XT (Sheldrick, 2015)'
_diffrn_ambient_temperature 120.01
_diffrn_detector 'Bruker APEX2 area detector'
_diffrn_detector_area_resol_mean 7.9
_diffrn_detector_type 'CCD area detector'
_diffrn_measured_fraction_theta_full 0.996
_diffrn_measured_fraction_theta_max 0.995
_diffrn_measurement_device 'three-circle diffractometer'
_diffrn_measurement_device_type 'Bruker APEX-II CCD'
_diffrn_measurement_method '\f and \w scans'
_diffrn_radiation_monochromator 'mirror optics'
_diffrn_radiation_probe x-ray
_diffrn_radiation_type MoK\a
_diffrn_radiation_wavelength 0.71073
_diffrn_reflns_av_R_equivalents 0.0457
_diffrn_reflns_av_unetI/netI 0.0172
_diffrn_reflns_Laue_measured_fraction_full 0.996
_diffrn_reflns_Laue_measured_fraction_max 0.995
_diffrn_reflns_limit_h_max 19
_diffrn_reflns_limit_h_min -19
_diffrn_reflns_limit_k_max 24
_diffrn_reflns_limit_k_min -24
_diffrn_reflns_limit_l_max 13
_diffrn_reflns_limit_l_min -13
_diffrn_reflns_number 46246
_diffrn_reflns_point_group_measured_fraction_full 0.996
_diffrn_reflns_point_group_measured_fraction_max 0.995
_diffrn_reflns_theta_full 26.000
_diffrn_reflns_theta_max 27.496
_diffrn_reflns_theta_min 3.232
_diffrn_source 'microfocus sealed X-ray tube'
_diffrn_source_type 'Incoatec I\ms'
_diffrn_standards_number 0
_exptl_absorpt_coefficient_mu 0.755
_exptl_absorpt_correction_T_max 0.7456
_exptl_absorpt_correction_T_min 0.6740
_exptl_absorpt_correction_type multi-scan
_exptl_absorpt_process_details
;
SADABS-2016/2 (Bruker,2016/2) was used for absorption correction.
wR2(int) was 0.1352 before and 0.0592 after correction.
The Ratio of minimum to maximum transmission is 0.9040.
The \l/2 correction factor is Not present.
;
_exptl_crystal_colour 'clear yellow'
_exptl_crystal_colour_lustre clear
_exptl_crystal_colour_primary yellow
_exptl_crystal_density_diffrn 1.436
_exptl_crystal_description plate
_exptl_crystal_F_000 1304
_exptl_crystal_size_max 0.3
_exptl_crystal_size_mid 0.16
_exptl_crystal_size_min 0.08
_refine_diff_density_max 0.371
_refine_diff_density_min -0.393
_refine_diff_density_rms 0.052
_refine_ls_extinction_method none
_refine_ls_goodness_of_fit_ref 1.077
_refine_ls_hydrogen_treatment constr
_refine_ls_matrix_type full
_refine_ls_number_parameters 179
_refine_ls_number_reflns 3422
_refine_ls_number_restraints 0
_refine_ls_restrained_S_all 1.077
_refine_ls_R_factor_all 0.0225
_refine_ls_R_factor_gt 0.0194
_refine_ls_shift/su_max 0.001
_refine_ls_shift/su_mean 0.000
_refine_ls_structure_factor_coef Fsqd
_refine_ls_weighting_details 'w=1/[\s^2^(Fo^2^)+(0.0155P)^2^+2.1732P] where P=(Fo^2^+2Fc^2^)/3'
_refine_ls_weighting_scheme calc
_refine_ls_wR_factor_gt 0.0452
_refine_ls_wR_factor_ref 0.0476
_reflns_Friedel_coverage 0.000
_reflns_number_gt 3163
_reflns_number_total 3422
_reflns_threshold_expression 'I > 2\s(I)'
_cod_data_source_file ja0c09344_si_002.cif
_cod_data_source_block 3
_cod_depositor_comments 'Adding full bibliography for 4135382--4135384.cif.'
_cod_database_code 4135382
_shelx_shelxl_version_number 2018/3
_shelx_space_group_comment
;
The symmetry employed for this shelxl refinement is uniquely defined
by the following loop, which should always be used as a source of
symmetry information in preference to the above space-group names.
They are only intended as comments.
;
_olex2_refinement_description
;
1. Others
 Fixed U12: Rh1(0) Al1(0) O1(0) N2(0) O2(0) C2(0) C9(0) C1(0)
 Fixed U23: Rh1(0) Al1(0) O1(0) N2(0) O2(0) C2(0) C9(0) C1(0)
 Fixed Uiso: H5(0.023) H13(0.022) H4(0.021) H6(0.022) H14A(0.042) H14B(0.042)
 H14C(0.042) H11(0.023) H7(0.024) H15A(0.048) H15B(0.048) H15C(0.048) H8(0.028)
 H12A(0.041) H12B(0.041) H12C(0.041) H9(0.027) H10A(0.037) H10B(0.037)
 H10C(0.037)
 Fixed X: H5(0.532017) H13(0.556773) H4(0.560583) H6(0.58684) H14A(0.461584)
 H14B(0.43449) H14C(0.488352) H11(0.77489) H7(0.789296) H15A(0.597581)
 H15B(0.5485) H15C(0.650835) H8(0.914566) H12A(0.682125) H12B(0.761195)
 H12C(0.668425) H9(0.977245) H10A(0.837388) H10B(0.862703) H10C(0.787344)
 Fixed Y: Rh1(0.75) Al1(0.75) O1(0.75) N2(0.75) O2(0.75) H5(0.54383)
 H13(0.55466) H4(0.515226) H6(0.664855) C2(0.75) H14A(0.637706) H14B(0.624745)
 H14C(0.693678) H11(0.579494) H7(0.853398) H15A(0.65809) H15B(0.585188)
 H15C(0.586066) H8(0.85579) H12A(0.479094) H12B(0.461372) H12C(0.489081)
 C9(0.75) H9(0.75) H10A(0.619396) H10B(0.539343) H10C(0.5582) C1(0.75)
 Fixed Z: H5(0.813555) H13(0.307669) H4(0.570881) H6(0.852899) H14A(0.401125)
 H14B(0.249797) H14C(0.290143) H11(0.284261) H7(0.748441) H15A(0.112279)
 H15B(0.085593) H15C(0.126864) H8(0.881351) H12A(0.441783) H12B(0.341649)
 H12C(0.285682) H9(0.952689) H10A(0.485478) H10B(0.458081) H10C(0.563725)
;
_olex2_submission_special_instructions 'No special instructions were received'

loop_
_space_group_symop_operation_xyz
'x, y, z'
'-x+1/2, -y, z+1/2'
'-x, y+1/2, -z'
'x+1/2, -y+1/2, -z+1/2'
'-x, -y, -z'
'x-1/2, y, -z-1/2'
'x, -y-1/2, z'
'-x-1/2, y-1/2, z-1/2'

loop_
_atom_site_label
_atom_site_type_symbol
_atom_site_fract_x
_atom_site_fract_y
_atom_site_fract_z
_atom_site_U_iso_or_equiv
_atom_site_adp_type
_atom_site_occupancy
_atom_site_site_symmetry_order
_atom_site_calc_flag
_atom_site_refinement_flags_posn
_atom_site_refinement_flags_adp
_atom_site_refinement_flags_occupancy
_atom_site_disorder_assembly
_atom_site_disorder_group
Rh1 Rh 0.71817(2) 0.750000 0.37279(2) 0.01259(5) Uani 1 2 d S T P . .
P1 P 0.65726(2) 0.63715(2) 0.39543(3) 0.01319(8) Uani 1 1 d . . . . .
Al1 Al 0.68096(4) 0.750000 0.60617(6) 0.01229(12) Uani 1 2 d S T P . .
O1 O 0.73747(14) 0.750000 0.06925(17) 0.0415(5) Uani 1 2 d S T P . .
N2 N 0.77791(11) 0.750000 0.73700(17) 0.0147(3) Uani 1 2 d S T P . .
O2 O 0.91030(11) 0.750000 0.46600(18) 0.0304(4) Uani 1 2 d S T P . .
N1 N 0.62294(8) 0.66744(6) 0.65536(11) 0.0141(2) Uani 1 1 d . . . . .
C5 C 0.55859(10) 0.57372(8) 0.74968(15) 0.0188(3) Uani 1 1 d . . . . .
H5 H 0.532017 0.543830 0.813555 0.023 Uiso 1 1 calc R . . . .
C13 C 0.56704(10) 0.60507(8) 0.28580(14) 0.0183(3) Uani 1 1 d . . . . .
H13 H 0.556773 0.554660 0.307669 0.022 Uiso 1 1 calc R . . . .
C3 C 0.61408(9) 0.61633(7) 0.55853(13) 0.0135(3) Uani 1 1 d . . . . .
C4 C 0.57445(9) 0.55785(8) 0.61472(14) 0.0174(3) Uani 1 1 d . . . . .
H4 H 0.560583 0.515226 0.570881 0.021 Uiso 1 1 calc R . . . .
C6 C 0.58902(10) 0.64072(8) 0.77066(14) 0.0181(3) Uani 1 1 d . . . . .
H6 H 0.586840 0.664855 0.852899 0.022 Uiso 1 1 calc R . . . .
C2 C 0.72826(16) 0.750000 0.1816(2) 0.0244(5) Uani 1 2 d S T P . .
C14 C 0.48011(11) 0.64375(9) 0.30877(17) 0.0280(4) Uani 1 1 d . . . . .
H14A H 0.461584 0.637706 0.401125 0.042 Uiso 1 1 calc GR . . . .
H14B H 0.434490 0.624745 0.249797 0.042 Uiso 1 1 calc GR . . . .
H14C H 0.488352 0.693678 0.290143 0.042 Uiso 1 1 calc GR . . . .
C11 C 0.74424(10) 0.56824(7) 0.36948(15) 0.0189(3) Uani 1 1 d . . . . .
H11 H 0.774890 0.579494 0.284261 0.023 Uiso 1 1 calc R . . . .
C7 C 0.81509(10) 0.81048(7) 0.77625(15) 0.0201(3) Uani 1 1 d . . . . .
H7 H 0.789296 0.853398 0.748441 0.024 Uiso 1 1 calc R . . . .
C15 C 0.59336(13) 0.60895(10) 0.13947(15) 0.0319(4) Uani 1 1 d . . . . .
H15A H 0.597581 0.658090 0.112279 0.048 Uiso 1 1 calc GR . . . .
H15B H 0.548500 0.585188 0.085593 0.048 Uiso 1 1 calc GR . . . .
H15C H 0.650835 0.586066 0.126864 0.048 Uiso 1 1 calc GR . . . .
C8 C 0.88937(10) 0.81232(8) 0.85548(15) 0.0231(3) Uani 1 1 d . . . . .
H8 H 0.914566 0.855790 0.881351 0.028 Uiso 1 1 calc R . . . .
C12 C 0.71100(11) 0.49263(8) 0.35867(18) 0.0276(4) Uani 1 1 d . . . . .
H12A H 0.682125 0.479094 0.441783 0.041 Uiso 1 1 calc GR . . . .
H12B H 0.761195 0.461372 0.341649 0.041 Uiso 1 1 calc GR . . . .
H12C H 0.668425 0.489081 0.285682 0.041 Uiso 1 1 calc GR . . . .
C9 C 0.92665(14) 0.750000 0.8967(2) 0.0222(4) Uani 1 2 d S T P . .
H9 H 0.977245 0.750000 0.952689 0.027 Uiso 1 2 calc RS T P . .
C10 C 0.81421(11) 0.57160(8) 0.47905(16) 0.0248(3) Uani 1 1 d . . . . .
H10A H 0.837388 0.619396 0.485478 0.037 Uiso 1 1 calc GR . . . .
H10B H 0.862703 0.539343 0.458081 0.037 Uiso 1 1 calc GR . . . .
H10C H 0.787344 0.558200 0.563725 0.037 Uiso 1 1 calc GR . . . .
C1 C 0.83798(14) 0.750000 0.4310(2) 0.0205(4) Uani 1 2 d S T P . .

loop_
_atom_site_aniso_label
_atom_site_aniso_U_11
_atom_site_aniso_U_22
_atom_site_aniso_U_33
_atom_site_aniso_U_23
_atom_site_aniso_U_13
_atom_site_aniso_U_12
Rh1 0.01588(8) 0.01035(8) 0.01155(8) 0.000 0.00316(6) 0.000
P1 0.01721(17) 0.01055(16) 0.01180(16) -0.00119(12) 0.00160(13) -0.00022(13)
Al1 0.0161(3) 0.0094(3) 0.0114(3) 0.000 -0.0004(2) 0.000
O1 0.0607(13) 0.0477(12) 0.0161(8) 0.000 0.0142(9) 0.000
N2 0.0178(8) 0.0127(8) 0.0137(8) 0.000 -0.0008(6) 0.000
O2 0.0193(8) 0.0329(9) 0.0388(10) 0.000 -0.0001(7) 0.000
N1 0.0173(6) 0.0131(5) 0.0118(5) -0.0002(4) 0.0005(4) -0.0011(4)
C5 0.0214(7) 0.0182(7) 0.0169(7) 0.0051(6) 0.0025(6) -0.0023(6)
C13 0.0247(7) 0.0162(7) 0.0139(6) -0.0021(5) -0.0015(6) -0.0033(6)
C3 0.0159(6) 0.0122(6) 0.0124(6) -0.0007(5) 0.0000(5) -0.0003(5)
C4 0.0193(7) 0.0143(6) 0.0185(7) 0.0004(5) -0.0004(6) -0.0030(5)
C6 0.0235(7) 0.0186(7) 0.0123(6) 0.0011(5) 0.0022(6) -0.0013(6)
C2 0.0312(12) 0.0208(11) 0.0211(11) 0.000 0.0075(9) 0.000
C14 0.0269(8) 0.0286(8) 0.0285(8) -0.0055(7) -0.0093(7) 0.0016(7)
C11 0.0228(7) 0.0132(7) 0.0207(7) -0.0023(5) 0.0053(6) 0.0022(6)
C7 0.0255(8) 0.0138(7) 0.0211(7) 0.0017(6) -0.0043(6) -0.0028(6)
C15 0.0421(10) 0.0396(10) 0.0140(7) -0.0034(7) -0.0006(7) -0.0117(8)
C8 0.0242(7) 0.0216(8) 0.0235(8) 0.0017(6) -0.0036(6) -0.0089(6)
C12 0.0320(9) 0.0143(7) 0.0367(9) -0.0055(7) 0.0057(7) 0.0023(6)
C9 0.0150(10) 0.0299(12) 0.0217(10) 0.000 -0.0012(8) 0.000
C10 0.0257(8) 0.0201(8) 0.0287(8) 0.0016(6) -0.0001(7) 0.0077(6)
C1 0.0219(11) 0.0167(10) 0.0230(10) 0.000 0.0061(9) 0.000

loop_
_atom_type_symbol
_atom_type_description
_atom_type_scat_dispersion_real
_atom_type_scat_dispersion_imag
_atom_type_scat_source
C C 0.0033 0.0016 'International Tables Vol C Tables 4.2.6.8 and 6.1.1.4'
H H 0.0000 0.0000 'International Tables Vol C Tables 4.2.6.8 and 6.1.1.4'
Al Al 0.0645 0.0514 'International Tables Vol C Tables 4.2.6.8 and 6.1.1.4'
N N 0.0061 0.0033 'International Tables Vol C Tables 4.2.6.8 and 6.1.1.4'
O O 0.0106 0.0060 'International Tables Vol C Tables 4.2.6.8 and 6.1.1.4'
P P 0.1023 0.0942 'International Tables Vol C Tables 4.2.6.8 and 6.1.1.4'
Rh Rh -1.1178 0.9187 'International Tables Vol C Tables 4.2.6.8 and 6.1.1.4'

loop_
_geom_angle_atom_site_label_1
_geom_angle_atom_site_label_2
_geom_angle_atom_site_label_3
_geom_angle
_geom_angle_site_symmetry_1
_geom_angle_site_symmetry_3
_geom_angle_publ_flag
P1 Rh1 P1 132.538(19) . 7_575 ?
P1 Rh1 Al1 79.338(10) 7_575 . ?
P1 Rh1 Al1 79.338(10) . . ?
C2 Rh1 P1 97.32(3) . 7_575 ?
C2 Rh1 P1 97.32(3) . . ?
C2 Rh1 Al1 171.10(7) . . ?
C1 Rh1 P1 109.971(18) . . ?
C1 Rh1 P1 109.971(18) . 7_575 ?
C1 Rh1 Al1 85.44(7) . . ?
C1 Rh1 C2 103.46(10) . . ?
C13 P1 Rh1 122.03(5) . . ?
C13 P1 C11 101.44(7) . . ?
C3 P1 Rh1 115.41(5) . . ?
C3 P1 C13 101.79(6) . . ?
C3 P1 C11 102.95(6) . . ?
C11 P1 Rh1 110.80(5) . . ?
N2 Al1 Rh1 118.63(6) . . ?
N1 Al1 Rh1 111.51(4) . . ?
N1 Al1 Rh1 111.51(4) 7_575 . ?
N1 Al1 N2 99.78(5) . . ?
N1 Al1 N2 99.78(5) 7_575 . ?
N1 Al1 N1 114.89(8) 7_575 . ?
C7 N2 Al1 120.50(9) 7_575 . ?
C7 N2 Al1 120.50(9) . . ?
C7 N2 C7 118.51(18) . 7_575 ?
C3 N1 Al1 116.83(9) . . ?
C6 N1 Al1 135.60(10) . . ?
C6 N1 C3 107.45(11) . . ?
C4 C5 H5 126.6 . . ?
C6 C5 H5 126.6 . . ?
C6 C5 C4 106.90(13) . . ?
P1 C13 H13 107.4 . . ?
C14 C13 P1 112.38(10) . . ?
C14 C13 H13 107.4 . . ?
C14 C13 C15 110.28(14) . . ?
C15 C13 P1 111.59(11) . . ?
C15 C13 H13 107.4 . . ?
N1 C3 P1 116.73(10) . . ?
N1 C3 C4 108.66(12) . . ?
C4 C3 P1 134.57(11) . . ?
C5 C4 H4 126.5 . . ?
C3 C4 C5 107.07(13) . . ?
C3 C4 H4 126.5 . . ?
N1 C6 C5 109.92(13) . . ?
N1 C6 H6 125.0 . . ?
C5 C6 H6 125.0 . . ?
O1 C2 Rh1 177.5(2) . . ?
C13 C14 H14A 109.5 . . ?
C13 C14 H14B 109.5 . . ?
C13 C14 H14C 109.5 . . ?
H14A C14 H14B 109.5 . . ?
H14A C14 H14C 109.5 . . ?
H14B C14 H14C 109.5 . . ?
P1 C11 H11 107.0 . . ?
C12 C11 P1 116.20(11) . . ?
C12 C11 H11 107.0 . . ?
C10 C11 P1 110.64(10) . . ?
C10 C11 H11 107.0 . . ?
C10 C11 C12 108.47(13) . . ?
N2 C7 H7 118.9 . . ?
N2 C7 C8 122.20(14) . . ?
C8 C7 H7 118.9 . . ?
C13 C15 H15A 109.5 . . ?
C13 C15 H15B 109.5 . . ?
C13 C15 H15C 109.5 . . ?
H15A C15 H15B 109.5 . . ?
H15A C15 H15C 109.5 . . ?
H15B C15 H15C 109.5 . . ?
C7 C8 H8 120.5 . . ?
C7 C8 C9 119.00(15) . . ?
C9 C8 H8 120.5 . . ?
C11 C12 H12A 109.5 . . ?
C11 C12 H12B 109.5 . . ?
C11 C12 H12C 109.5 . . ?
H12A C12 H12B 109.5 . . ?
H12A C12 H12C 109.5 . . ?
H12B C12 H12C 109.5 . . ?
C8 C9 C8 119.1(2) 7_575 . ?
C8 C9 H9 120.5 7_575 . ?
C8 C9 H9 120.5 . . ?
C11 C10 H10A 109.5 . . ?
C11 C10 H10B 109.5 . . ?
C11 C10 H10C 109.5 . . ?
H10A C10 H10B 109.5 . . ?
H10A C10 H10C 109.5 . . ?
H10B C10 H10C 109.5 . . ?
O2 C1 Rh1 180.0(2) . . ?

loop_
_geom_bond_atom_site_label_1
_geom_bond_atom_site_label_2
_geom_bond_distance
_geom_bond_site_symmetry_2
_geom_bond_publ_flag
Rh1 P1 2.3547(4) . ?
Rh1 P1 2.3548(4) 7_575 ?
Rh1 Al1 2.4214(6) . ?
Rh1 C2 1.935(2) . ?
Rh1 C1 1.902(2) . ?
P1 C13 1.8588(15) . ?
P1 C3 1.8146(14) . ?
P1 C11 1.8779(15) . ?
Al1 N2 1.9713(18) . ?
Al1 N1 1.8711(12) 7_575 ?
Al1 N1 1.8711(12) . ?
O1 C2 1.143(3) . ?
N2 C7 1.3443(16) . ?
N2 C7 1.3444(16) 7_575 ?
O2 C1 1.148(3) . ?
N1 C3 1.3879(17) . ?
N1 C6 1.3699(17) . ?
C5 H5 0.9500 . ?
C5 C4 1.416(2) . ?
C5 C6 1.376(2) . ?
C13 H13 1.0000 . ?
C13 C14 1.524(2) . ?
C13 C15 1.531(2) . ?
C3 C4 1.3883(19) . ?
C4 H4 0.9500 . ?
C6 H6 0.9500 . ?
C14 H14A 0.9800 . ?
C14 H14B 0.9800 . ?
C14 H14C 0.9800 . ?
C11 H11 1.0000 . ?
C11 C12 1.533(2) . ?
C11 C10 1.531(2) . ?
C7 H7 0.9500 . ?
C7 C8 1.378(2) . ?
C15 H15A 0.9800 . ?
C15 H15B 0.9800 . ?
C15 H15C 0.9800 . ?
C8 H8 0.9500 . ?
C8 C9 1.3809(19) . ?
C12 H12A 0.9800 . ?
C12 H12B 0.9800 . ?
C12 H12C 0.9800 . ?
C9 H9 0.9500 . ?
C10 H10A 0.9800 . ?
C10 H10B 0.9800 . ?
C10 H10C 0.9800 . ?

loop_
_geom_torsion_atom_site_label_1
_geom_torsion_atom_site_label_2
_geom_torsion_atom_site_label_3
_geom_torsion_atom_site_label_4
_geom_torsion
_geom_torsion_site_symmetry_1
_geom_torsion_site_symmetry_2
_geom_torsion_site_symmetry_3
_geom_torsion_site_symmetry_4
_geom_torsion_publ_flag
Rh1 P1 C13 C14 -67.93(12) . . . . ?
Rh1 P1 C13 C15 56.56(13) . . . . ?
Rh1 P1 C3 N1 -1.74(12) . . . . ?
Rh1 P1 C3 C4 -179.32(13) . . . . ?
Rh1 P1 C11 C12 -170.27(10) . . . . ?
Rh1 P1 C11 C10 65.48(11) . . . . ?
Rh1 Al1 N1 C3 4.17(11) . . . . ?
Rh1 Al1 N1 C6 179.43(13) . . . . ?
P1 C3 C4 C5 177.76(12) . . . . ?
Al1 N2 C7 C8 -172.38(12) . . . . ?
Al1 N1 C3 P1 -1.63(14) . . . . ?
Al1 N1 C3 C4 176.55(10) . . . . ?
Al1 N1 C6 C5 -175.65(11) . . . . ?
N2 Al1 N1 C3 -122.04(10) . . . . ?
N2 Al1 N1 C6 53.23(15) . . . . ?
N2 C7 C8 C9 -0.4(3) . . . . ?
N1 Al1 N1 C3 132.30(9) 7_575 . . . ?
N1 Al1 N1 C6 -52.44(18) 7_575 . . . ?
N1 C3 C4 C5 0.04(16) . . . . ?
C13 P1 C3 N1 -136.08(11) . . . . ?
C13 P1 C3 C4 46.34(16) . . . . ?
C13 P1 C11 C12 -39.31(13) . . . . ?
C13 P1 C11 C10 -163.55(11) . . . . ?
C3 P1 C13 C14 62.43(12) . . . . ?
C3 P1 C13 C15 -173.08(12) . . . . ?
C3 P1 C11 C12 65.79(13) . . . . ?
C3 P1 C11 C10 -58.45(12) . . . . ?
C3 N1 C6 C5 -0.08(16) . . . . ?
C4 C5 C6 N1 0.10(17) . . . . ?
C6 N1 C3 P1 -178.16(10) . . . . ?
C6 N1 C3 C4 0.02(16) . . . . ?
C6 C5 C4 C3 -0.09(17) . . . . ?
C11 P1 C13 C14 168.44(11) . . . . ?
C11 P1 C13 C15 -67.07(13) . . . . ?
C11 P1 C3 N1 119.09(11) . . . . ?
C11 P1 C3 C4 -58.49(16) . . . . ?
C7 N2 C7 C8 -0.3(3) 7_575 . . . ?
C7 C8 C9 C8 1.1(3) . . . 7_575 ?
